data_7217639
loop_
_publ_author_name
'Franco, Chris Hebert J.'
'Aglio, Renata C.'
'Corr\^ea, Charlane Cimini'
'Diniz, Renata'

_publ_section_title
;
 Preparation and topological properties of two structures with
 p-sulfobenzoic ligand and Zn2+ and Mn2+ ions.
;
_journal_name_full 'RSC Advances'
_journal_paper_doi 10.1039/C4RA07629J
_journal_year 2014
_chemical_formula_sum 'C28 H32 K2 O26 S4 Zn'
_chemical_formula_weight 1056.35
_chemical_name_systematic
;
 ?
;
_space_group_IT_number 2
_symmetry_cell_setting triclinic
_symmetry_space_group_name_Hall '-P 1'
_symmetry_space_group_name_H-M 'P -1'
_atom_sites_solution_hydrogens geom
_atom_sites_solution_primary direct
_atom_sites_solution_secondary difmap
_audit_creation_date 2014-04-10T11:01:27-00:00
_audit_creation_method 'WinGX routine CIF_UPDATE'
_cell_angle_alpha 97.402(4)
_cell_angle_beta 106.530(4)
_cell_angle_gamma 110.445(5)
_cell_formula_units_Z 1
_cell_length_a 8.0800(4)
_cell_length_b 11.3850(6)
_cell_length_c 12.2820(6)
_cell_measurement_reflns_used 4415
_cell_measurement_temperature 293(2)
_cell_measurement_theta_max 29.3686
_cell_measurement_theta_min 1.7846
_cell_volume 981.61(10)
_computing_cell_refinement
;
        CrysAlisPro, Agilent Technologies,
        Version 1.171.35.21 (release 20-01-2012 CrysAlis171 .NET)
        (compiled Jan 23 2012,18:06:46)
;
_computing_data_collection
;
        CrysAlisPro, Agilent Technologies,
        Version 1.171.35.21 (release 20-01-2012 CrysAlis171 .NET)
        (compiled Jan 23 2012,18:06:46)
;
_computing_data_reduction
;
        CrysAlisPro, Agilent Technologies,
        Version 1.171.35.21 (release 20-01-2012 CrysAlis171 .NET)
        (compiled Jan 23 2012,18:06:46)
;
_computing_structure_refinement 'SHELXL-97 (Sheldrick, 1997)'
_diffrn_ambient_temperature 293(2)
_diffrn_detector_area_resol_mean 10.4186
_diffrn_measured_fraction_theta_full 1
_diffrn_measured_fraction_theta_max 0.887
_diffrn_measurement_device_type 'Xcalibur, Atlas, Gemini ultra'
_diffrn_measurement_method '\w scans'
_diffrn_orient_matrix_UB_11 0.0701829
_diffrn_orient_matrix_UB_12 0.0524633
_diffrn_orient_matrix_UB_13 -0.0085899
_diffrn_orient_matrix_UB_21 -0.027403
_diffrn_orient_matrix_UB_22 -0.0346669
_diffrn_orient_matrix_UB_23 -0.0589487
_diffrn_orient_matrix_UB_31 -0.0660547
_diffrn_orient_matrix_UB_32 0.0277849
_diffrn_orient_matrix_UB_33 -0.0181775
_diffrn_radiation_monochromator graphite
_diffrn_radiation_type MoK\a
_diffrn_radiation_wavelength 0.71073
_diffrn_reflns_av_R_equivalents 0.0441
_diffrn_reflns_av_unetI/netI 0.0568
_diffrn_reflns_limit_h_max 10
_diffrn_reflns_limit_h_min -11
_diffrn_reflns_limit_k_max 15
_diffrn_reflns_limit_k_min -15
_diffrn_reflns_limit_l_max 15
_diffrn_reflns_limit_l_min -16
_diffrn_reflns_number 14424
_diffrn_reflns_theta_full 25
_diffrn_reflns_theta_max 29.43
_diffrn_reflns_theta_min 1.79
_exptl_absorpt_coefficient_mu 1.149
_exptl_absorpt_correction_T_max 1
_exptl_absorpt_correction_T_min 0.87753
_exptl_absorpt_correction_type multi-scan
_exptl_absorpt_process_details
;
        CrysAlisPro, Agilent Technologies,
        Version 1.171.35.21 (release 20-01-2012 CrysAlis171 .NET)
        (compiled Jan 23 2012,18:06:46)
        Empirical absorption correction using spherical harmonics,
 implemented in SCALE3 ABSPACK scaling algorithm.
;
_exptl_crystal_colour colorless
_exptl_crystal_density_diffrn 1.787
_exptl_crystal_density_method 'not measured'
_exptl_crystal_description prism
_exptl_crystal_F_000 540
_exptl_crystal_size_max 0.457
_exptl_crystal_size_mid 0.293
_exptl_crystal_size_min 0.216
_refine_diff_density_max 0.489
_refine_diff_density_min -0.503
_refine_diff_density_rms 0.139
_refine_ls_extinction_method none
_refine_ls_goodness_of_fit_ref 1.136
_refine_ls_hydrogen_treatment mixed
_refine_ls_matrix_type full
_refine_ls_number_parameters 285
_refine_ls_number_reflns 4825
_refine_ls_number_restraints 0
_refine_ls_restrained_S_all 1.136
_refine_ls_R_factor_all 0.0712
_refine_ls_R_factor_gt 0.0419
_refine_ls_shift/su_max 0
_refine_ls_shift/su_mean 0
_refine_ls_structure_factor_coef Fsqd
_refine_ls_weighting_details 'calc w=1/[\s^2^(Fo^2^)+(0.0506P)^2^+0.1606P] where P=(Fo^2^+2Fc^2^)/3'
_refine_ls_weighting_scheme calc
_refine_ls_wR_factor_gt 0.0903
_refine_ls_wR_factor_ref 0.121
_reflns_number_gt 3537
_reflns_number_total 4825
_reflns_threshold_expression >2sigma(I)
_cod_data_source_file c4ra07629j1.cif
_cod_data_source_block f2
_cod_original_cell_volume 981.61(9)
_cod_database_code 7217639

loop_
_symmetry_equiv_pos_as_xyz
'x, y, z'
'-x, -y, -z'

loop_
_atom_site_label
_atom_site_type_symbol
_atom_site_fract_x
_atom_site_fract_y
_atom_site_fract_z
_atom_site_U_iso_or_equiv
_atom_site_adp_type
_atom_site_occupancy
_atom_site_symmetry_multiplicity
_atom_site_calc_flag
_atom_site_refinement_flags
Zn1 Zn 0 0 0 0.02356(14) Uani 1 2 d S
K K 0.19507(10) 0.45523(8) -0.04382(6) 0.0367(2) Uani 1 1 d .
S1 S 0.47760(10) 0.41851(7) 0.19795(6) 0.02726(19) Uani 1 1 d .
S2 S -0.23274(10) 0.18607(7) -0.06294(6) 0.02209(17) Uani 1 1 d .
O1 O -0.9385(4) -0.1347(3) -0.5783(3) 0.0533(8) Uani 1 1 d .
O2 O -0.8015(4) 0.0489(3) -0.6239(2) 0.0561(8) Uani 1 1 d .
O3 O -0.1610(3) 0.3257(2) -0.0395(2) 0.0368(6) Uani 1 1 d .
O4 O -0.3259(3) 0.1332(2) 0.01577(18) 0.0305(5) Uani 1 1 d .
O5 O -0.0857(3) 0.1404(2) -0.06763(18) 0.0280(5) Uani 1 1 d .
O6 O 1.0802(3) 0.6982(2) 0.7475(2) 0.0380(6) Uani 1 1 d .
O7 O 1.0024(3) 0.4919(2) 0.7582(2) 0.0446(6) Uani 1 1 d .
O8 O 0.2815(3) 0.3656(2) 0.1884(2) 0.0355(6) Uani 1 1 d .
O9 O 0.5261(3) 0.5353(2) 0.1565(2) 0.0478(7) Uani 1 1 d .
O10 O 0.5286(3) 0.3232(3) 0.1414(2) 0.0472(7) Uani 1 1 d .
O11 O 0.1846(3) 0.2256(2) -0.2062(2) 0.0498(7) Uani 1 1 d .
H11A H 0.2845 0.2754 -0.2089 0.075 Uiso 1 1 d R
H11B H 0.1915 0.1657 -0.1745 0.075 Uiso 1 1 d R
O12 O 0.0881(3) 0.1067(2) 0.16582(19) 0.0368(6) Uani 1 1 d .
H12A H 0.1255 0.0813 0.2272 0.055 Uiso 1 1 d R
H12B H 0.1318 0.1855 0.1809 0.055 Uiso 1 1 d R
O13 O 0.2629(3) 0.1002(2) -0.02037(18) 0.0281(5) Uani 1 1 d .
H13A H 0.3083 0.046 -0.0332 0.042 Uiso 1 1 d R
H13B H 0.3451 0.164 0.0344 0.042 Uiso 1 1 d R
C1 C -0.8103(5) -0.0169(3) -0.5544(3) 0.0321(7) Uani 1 1 d .
C2 C -0.6708(4) 0.0291(3) -0.4316(3) 0.0262(7) Uani 1 1 d .
C3 C -0.6874(4) -0.0424(3) -0.3498(3) 0.0305(7) Uani 1 1 d .
H3 H -0.7886 -0.1225 -0.3705 0.037 Uiso 1 1 calc R
C4 C -0.5550(4) 0.0039(3) -0.2373(3) 0.0282(7) Uani 1 1 d .
H4 H -0.5659 -0.0448 -0.1825 0.034 Uiso 1 1 calc R
C5 C -0.4056(4) 0.1241(3) -0.2071(2) 0.0220(6) Uani 1 1 d .
C6 C -0.3878(4) 0.1972(3) -0.2878(3) 0.0300(7) Uani 1 1 d .
H6 H -0.2878 0.2778 -0.2668 0.036 Uiso 1 1 calc R
C7 C -0.5209(4) 0.1486(3) -0.4002(3) 0.0311(7) Uani 1 1 d .
H7 H -0.5096 0.1968 -0.4553 0.037 Uiso 1 1 calc R
C8 C 0.9820(4) 0.5703(3) 0.7047(3) 0.0289(7) Uani 1 1 d .
C9 C 0.8480(4) 0.5347(3) 0.5821(2) 0.0251(7) Uani 1 1 d .
C10 C 0.7765(4) 0.4071(3) 0.5170(3) 0.0268(7) Uani 1 1 d .
H10 H 0.8065 0.3459 0.5519 0.032 Uiso 1 1 calc R
C11 C 0.6606(4) 0.3711(3) 0.4000(3) 0.0287(7) Uani 1 1 d .
H11 H 0.6126 0.2859 0.3561 0.034 Uiso 1 1 calc R
C12 C 0.6174(4) 0.4634(3) 0.3496(3) 0.0232(6) Uani 1 1 d .
C13 C 0.6846(5) 0.5902(3) 0.4143(3) 0.0317(7) Uani 1 1 d .
H13 H 0.6522 0.6508 0.3795 0.038 Uiso 1 1 calc R
C14 C 0.8004(4) 0.6259(3) 0.5312(3) 0.0315(7) Uani 1 1 d .
H14 H 0.8461 0.7108 0.5753 0.038 Uiso 1 1 calc R
H1C H -0.997(6) -0.148(4) -0.636(4) 0.056(15) Uiso 1 1 d .
H6C H 1.168(7) 0.725(5) 0.816(5) 0.087(17) Uiso 1 1 d .

loop_
_atom_site_aniso_label
_atom_site_aniso_U_11
_atom_site_aniso_U_22
_atom_site_aniso_U_33
_atom_site_aniso_U_23
_atom_site_aniso_U_13
_atom_site_aniso_U_12
Zn1 0.0233(3) 0.0237(3) 0.0176(3) 0.00413(19) 0.00364(19) 0.0059(2)
K 0.0334(4) 0.0440(4) 0.0286(4) 0.0086(3) 0.0016(3) 0.0186(3)
S1 0.0223(4) 0.0283(4) 0.0187(4) 0.0038(3) -0.0002(3) 0.0029(3)
S2 0.0233(4) 0.0222(4) 0.0173(3) 0.0044(3) 0.0029(3) 0.0089(3)
O1 0.0481(17) 0.0432(16) 0.0302(15) 0.0113(13) -0.0091(13) -0.0076(12)
O2 0.0710(19) 0.0431(15) 0.0255(13) 0.0149(12) -0.0056(13) 0.0066(13)
O3 0.0411(13) 0.0213(12) 0.0346(13) -0.0002(10) 0.0005(10) 0.0102(10)
O4 0.0321(12) 0.0437(13) 0.0196(11) 0.0100(10) 0.0117(9) 0.0171(10)
O5 0.0263(11) 0.0359(12) 0.0266(11) 0.0137(10) 0.0095(9) 0.0160(9)
O6 0.0337(13) 0.0397(14) 0.0208(12) 0.0019(10) -0.0004(10) 0.0027(10)
O7 0.0437(15) 0.0468(15) 0.0302(13) 0.0170(12) -0.0013(11) 0.0124(12)
O8 0.0216(11) 0.0372(13) 0.0367(13) 0.0064(10) 0.0037(10) 0.0058(9)
O9 0.0455(15) 0.0407(14) 0.0288(13) 0.0166(11) -0.0033(11) -0.0045(11)
O10 0.0368(14) 0.0610(17) 0.0276(13) -0.0123(12) 0.0004(11) 0.0183(12)
O11 0.0467(15) 0.0404(15) 0.0360(14) 0.0141(12) 0.0021(12) -0.0037(11)
O12 0.0549(15) 0.0249(12) 0.0197(11) 0.0038(9) 0.0030(10) 0.0126(10)
O13 0.0246(11) 0.0262(11) 0.0307(12) 0.0050(9) 0.0078(9) 0.0094(9)
C1 0.0341(18) 0.0311(18) 0.0228(16) 0.0060(14) 0.0027(13) 0.0098(14)
C2 0.0276(16) 0.0258(16) 0.0196(15) 0.0065(12) 0.0035(12) 0.0081(12)
C3 0.0293(16) 0.0231(16) 0.0252(16) 0.0070(13) 0.0018(13) 0.0008(13)
C4 0.0293(16) 0.0265(16) 0.0230(16) 0.0124(13) 0.0050(13) 0.0062(13)
C5 0.0227(15) 0.0227(15) 0.0184(14) 0.0043(12) 0.0043(11) 0.0096(12)
C6 0.0280(16) 0.0256(16) 0.0238(16) 0.0086(13) 0.0031(13) 0.0007(13)
C7 0.0369(18) 0.0270(17) 0.0246(16) 0.0126(13) 0.0083(14) 0.0076(14)
C8 0.0227(16) 0.0355(18) 0.0215(15) 0.0057(14) 0.0041(12) 0.0074(13)
C9 0.0207(15) 0.0326(17) 0.0184(15) 0.0063(13) 0.0052(12) 0.0081(12)
C10 0.0285(16) 0.0246(16) 0.0252(16) 0.0099(13) 0.0052(13) 0.0107(13)
C11 0.0303(16) 0.0210(15) 0.0247(16) -0.0001(12) 0.0032(13) 0.0061(12)
C12 0.0196(14) 0.0278(16) 0.0191(14) 0.0064(12) 0.0055(11) 0.0071(12)
C13 0.0419(19) 0.0263(17) 0.0235(16) 0.0062(13) 0.0035(14) 0.0167(14)
C14 0.0378(18) 0.0255(17) 0.0223(16) -0.0001(13) 0.0026(13) 0.0112(14)

loop_
_atom_type_symbol
_atom_type_description
_atom_type_scat_dispersion_real
_atom_type_scat_dispersion_imag
_atom_type_scat_source
C C 0.0033 0.0016 'International Tables Vol C Tables 4.2.6.8 and 6.1.1.4'
H H 0 0 'International Tables Vol C Tables 4.2.6.8 and 6.1.1.4'
O O 0.0106 0.006 'International Tables Vol C Tables 4.2.6.8 and 6.1.1.4'
S S 0.1246 0.1234 'International Tables Vol C Tables 4.2.6.8 and 6.1.1.4'
Zn Zn 0.2839 1.4301 'International Tables Vol C Tables 4.2.6.8 and 6.1.1.4'
K K 0.2009 0.2494 'International Tables Vol C Tables 4.2.6.8 and 6.1.1.4'

loop_
_geom_angle_atom_site_label_1
_geom_angle_atom_site_label_2
_geom_angle_atom_site_label_3
_geom_angle
_geom_angle_site_symmetry_1
_geom_angle_site_symmetry_3
O12 Zn1 O12 180.00(7) . 2
O12 Zn1 O5 90.88(8) . .
O12 Zn1 O5 89.12(8) 2 .
O12 Zn1 O5 89.12(8) . 2
O12 Zn1 O5 90.88(8) 2 2
O5 Zn1 O5 180.00(16) . 2
O12 Zn1 O13 86.84(9) . 2
O12 Zn1 O13 93.16(9) 2 2
O5 Zn1 O13 93.49(8) . 2
O5 Zn1 O13 86.51(8) 2 2
O12 Zn1 O13 93.16(9) . .
O12 Zn1 O13 86.84(9) 2 .
O5 Zn1 O13 86.51(8) . .
O5 Zn1 O13 93.49(8) 2 .
O13 Zn1 O13 180.00(11) 2 .
O7 K O3 79.07(8) 1_454 2_565
O7 K O3 82.80(8) 1_454 .
O3 K O3 85.76(7) 2_565 .
O7 K O9 150.74(8) 1_454 .
O3 K O9 87.63(8) 2_565 .
O3 K O9 122.39(8) . .
O7 K O9 84.95(8) 1_454 2_665
O3 K O9 120.64(8) 2_565 2_665
O3 K O9 148.02(7) . 2_665
O9 K O9 79.59(8) . 2_665
O7 K O11 84.10(8) 1_454 .
O3 K O11 162.99(7) 2_565 .
O3 K O11 94.58(7) . .
O9 K O11 106.28(8) . .
O9 K O11 54.73(7) 2_665 .
O7 K O8 160.36(7) 1_454 .
O3 K O8 98.74(7) 2_565 .
O3 K O8 77.57(6) . .
O9 K O8 47.19(6) . .
O9 K O8 112.25(6) 2_665 .
O11 K O8 97.94(7) . .
O7 K O10 67.44(7) 1_454 2_665
O3 K O10 76.86(7) 2_565 2_665
O3 K O10 147.72(7) . 2_665
O9 K O10 84.27(7) . 2_665
O9 K O10 44.49(6) 2_665 2_665
O11 K O10 94.50(7) . 2_665
O8 K O10 131.45(6) . 2_665
O7 K S1 174.10(7) 1_454 .
O3 K S1 102.63(5) 2_565 .
O3 K S1 102.92(6) . .
O9 K S1 25.23(5) . .
O9 K S1 89.35(5) 2_665 .
O11 K S1 93.88(5) . .
O8 K S1 25.43(4) . .
O10 K S1 107.28(5) 2_665 .
O7 K O5 100.60(7) 1_454 .
O3 K O5 128.51(7) 2_565 .
O3 K O5 44.04(6) . .
O9 K O5 108.03(6) . .
O9 K O5 110.48(6) 2_665 .
O11 K O5 57.12(6) . .
O8 K O5 65.28(5) . .
O10 K O5 150.96(6) 2_665 .
S1 K O5 82.83(4) . .
O7 K S2 89.60(6) 1_454 .
O3 K S2 106.12(6) 2_565 .
O3 K S2 20.56(4) . .
O9 K S2 119.27(6) . .
O9 K S2 130.69(5) 2_665 .
O11 K S2 75.97(5) . .
O8 K S2 72.13(4) . .
O10 K S2 156.13(5) 2_665 .
S1 K S2 95.30(3) . .
O5 K S2 23.61(3) . .
O7 K S1 71.99(6) 1_454 2_665
O3 K S1 100.10(6) 2_565 2_665
O3 K S1 152.32(5) . 2_665
O9 K S1 85.06(6) . 2_665
O9 K S1 21.88(5) 2_665 2_665
O11 K S1 72.07(5) . 2_665
O8 K S1 127.31(5) . 2_665
O10 K S1 23.24(4) 2_665 2_665
S1 K S1 102.12(2) . 2_665
O5 K S1 129.19(4) . 2_665
S2 K S1 144.36(3) . 2_665
O8 S1 O9 111.77(15) . .
O8 S1 O10 112.41(14) . .
O9 S1 O10 111.91(17) . .
O8 S1 C12 107.32(14) . .
O9 S1 C12 106.91(14) . .
O10 S1 C12 106.09(14) . .
O8 S1 K 68.00(10) . .
O9 S1 K 56.26(9) . .
O10 S1 K 98.69(10) . .
C12 S1 K 154.34(10) . .
O8 S1 K 145.16(10) . 2_665
O9 S1 K 49.07(12) . 2_665
O10 S1 K 65.12(12) . 2_665
C12 S1 K 106.48(10) . 2_665
K S1 K 77.88(2) . 2_665
O3 S2 O4 113.86(14) . .
O3 S2 O5 111.17(13) . .
O4 S2 O5 112.13(13) . .
O3 S2 C5 106.45(14) . .
O4 S2 C5 107.07(13) . .
O5 S2 C5 105.56(13) . .
O3 S2 K 42.06(10) . .
O4 S2 K 138.11(9) . .
O5 S2 K 69.54(9) . .
C5 S2 K 112.66(10) . .
C1 O1 H1C 106(4) . .
S2 O3 K 147.47(15) . 2_565
S2 O3 K 117.37(12) . .
K O3 K 94.24(7) 2_565 .
S2 O5 Zn1 134.18(14) . .
S2 O5 K 86.85(9) . .
Zn1 O5 K 127.50(8) . .
C8 O6 H6C 117(3) . .
C8 O7 K 145.8(2) . 1_656
S1 O8 K 86.57(11) . .
S1 O9 K 98.51(11) . .
S1 O9 K 109.05(15) . 2_665
K O9 K 100.41(8) . 2_665
S1 O10 K 91.63(13) . 2_665
K O11 H11A 86.8 . .
K O11 H11B 113.9 . .
H11A O11 H11B 115.2 . .
Zn1 O12 H12A 124.3 . .
Zn1 O12 H12B 120.8 . .
H12A O12 H12B 110.5 . .
Zn1 O13 H13A 107.9 . .
Zn1 O13 H13B 117.7 . .
H13A O13 H13B 109.3 . .
O2 C1 O1 124.2(3) . .
O2 C1 C2 122.4(3) . .
O1 C1 C2 113.4(3) . .
C3 C2 C7 119.6(3) . .
C3 C2 C1 122.5(3) . .
C7 C2 C1 117.9(3) . .
C2 C3 C4 120.5(3) . .
C2 C3 H3 119.8 . .
C4 C3 H3 119.8 . .
C3 C4 C5 119.2(3) . .
C3 C4 H4 120.4 . .
C5 C4 H4 120.4 . .
C6 C5 C4 120.9(3) . .
C6 C5 S2 118.9(2) . .
C4 C5 S2 120.2(2) . .
C5 C6 C7 118.9(3) . .
C5 C6 H6 120.5 . .
C7 C6 H6 120.5 . .
C6 C7 C2 120.8(3) . .
C6 C7 H7 119.6 . .
C2 C7 H7 119.6 . .
O7 C8 O6 123.9(3) . .
O7 C8 C9 123.4(3) . .
O6 C8 C9 112.7(3) . .
C14 C9 C10 120.2(3) . .
C14 C9 C8 121.7(3) . .
C10 C9 C8 118.0(3) . .
C11 C10 C9 120.1(3) . .
C11 C10 H10 119.9 . .
C9 C10 H10 119.9 . .
C12 C11 C10 119.1(3) . .
C12 C11 H11 120.4 . .
C10 C11 H11 120.4 . .
C11 C12 C13 121.3(3) . .
C11 C12 S1 119.0(2) . .
C13 C12 S1 119.7(2) . .
C14 C13 C12 119.5(3) . .
C14 C13 H13 120.3 . .
C12 C13 H13 120.3 . .
C13 C14 C9 119.7(3) . .
C13 C14 H14 120.1 . .
C9 C14 H14 120.1 . .

loop_
_geom_bond_atom_site_label_1
_geom_bond_atom_site_label_2
_geom_bond_distance
_geom_bond_site_symmetry_2
Zn1 O12 2.016(2) .
Zn1 O12 2.016(2) 2
Zn1 O5 2.124(2) .
Zn1 O5 2.124(2) 2
Zn1 O13 2.135(2) 2
Zn1 O13 2.135(2) .
K O7 2.659(2) 1_454
K O3 2.707(2) 2_565
K O3 2.756(2) .
K O9 2.831(2) .
K O9 2.941(3) 2_665
K O11 3.037(3) .
K O8 3.127(3) .
K O10 3.339(3) 2_665
K S1 3.3664(10) .
K O5 3.428(2) .
K S2 3.6533(11) .
K S1 3.6795(12) 2_665
S1 O8 1.448(2) .
S1 O9 1.451(3) .
S1 O10 1.453(2) .
S1 C12 1.778(3) .
S1 K 3.6795(12) 2_665
S2 O3 1.445(2) .
S2 O4 1.453(2) .
S2 O5 1.465(2) .
S2 C5 1.779(3) .
O1 C1 1.309(4) .
O1 H1C 0.69(4) .
O2 C1 1.207(4) .
O3 K 2.707(2) 2_565
O6 C8 1.336(4) .
O6 H6C 0.87(5) .
O7 C8 1.203(4) .
O7 K 2.659(2) 1_656
O9 K 2.941(3) 2_665
O10 K 3.339(3) 2_665
O11 H11A 0.8215 .
O11 H11B 0.8388 .
O12 H12A 0.8548 .
O12 H12B 0.8142 .
O13 H13A 0.8404 .
O13 H13B 0.8391 .
C1 C2 1.496(4) .
C2 C3 1.380(4) .
C2 C7 1.383(4) .
C3 C4 1.381(4) .
C3 H3 0.93 .
C4 C5 1.388(4) .
C4 H4 0.93 .
C5 C6 1.380(4) .
C6 C7 1.383(4) .
C6 H6 0.93 .
C7 H7 0.93 .
C8 C9 1.488(4) .
C9 C14 1.389(4) .
C9 C10 1.390(4) .
C10 C11 1.387(4) .
C10 H10 0.93 .
C11 C12 1.382(4) .
C11 H11 0.93 .
C12 C13 1.386(4) .
C13 C14 1.386(4) .
C13 H13 0.93 .
C14 H14 0.93 .

loop_
_geom_contact_atom_site_label_1
_geom_contact_atom_site_label_2
_geom_contact_distance
_geom_contact_site_symmetry_2
_geom_contact_publ_flag
Zn1 H11B 3.3800 . no
Zn1 H11B 3.3800 2_555 no
S1 H12B 3.0400 . no
S1 H13B 2.9500 . no
S2 H6C 2.90(6) 2_666 no
S2 H13A 2.9700 2_555 no
O1 O11 2.625(4) 2_454 no
O2 O12 2.727(3) 1_454 no
O4 O13 2.879(3) 2_555 no
O4 O4 3.222(3) 2_455 no
O4 O6 2.948(3) 2_666 no
O4 O10 3.224(4) 1_455 no
O4 O13 3.102(4) 1_455 no
O5 O11 3.109(3) . no
O5 O12 2.951(3) . no
O5 O13 3.102(3) 2_555 no
O5 O13 2.919(4) . no
O5 O12 2.906(3) 2_555 no
O6 O4 2.948(3) 2_666 no
O6 O12 3.200(3) 2_666 no
O6 O10 3.175(4) 2_766 no
O6 C11 3.353(4) 2_766 no
O6 O8 3.108(4) 2_666 no
O8 O12 2.744(3) . no
O8 O6 3.108(4) 2_666 no
O8 C8 3.036(4) 2_666 no
O8 O9 2.400(3) . no
O9 O11 2.750(3) 2_665 no
O10 O6 3.175(4) 2_766 no
O10 O9 2.406(4) . no
O10 O13 2.733(4) . no
O10 O4 3.224(4) 1_655 no
O11 O13 2.880(3) . no
O11 O9 2.750(3) 2_665 no
O11 C1 3.399(4) 2_454 no
O11 O5 3.109(3) . no
O11 O1 2.625(4) 2_454 no
O12 O2 2.727(3) 1_656 no
O12 O6 3.200(3) 2_666 no
O12 O5 2.906(3) 2_555 no
O12 O5 2.951(3) . no
O12 O13 2.855(3) 2_555 no
O12 O8 2.744(3) . no
O12 O13 3.016(3) . no
O13 S2 3.489(2) 2_555 no
O13 O12 2.855(3) 2_555 no
O13 O4 3.102(4) 1_655 no
O13 O4 2.879(3) 2_555 no
O13 O10 2.733(4) . no
O13 O5 3.102(3) 2_555 no
O13 O12 3.016(3) . no
O13 O11 2.880(3) . no
O13 O5 2.919(4) . no
O1 H3 2.4600 . no
O2 H14 2.8900 2_565 no
O2 H7 2.5000 . no
O2 H12A 1.8800 1_454 no
O3 H6C 2.89(6) 2_666 no
O3 H6 2.5900 . no
O4 H13A 2.6200 1_455 no
O4 H6C 2.17(6) 2_666 no
O4 H13B 2.8700 1_455 no
O4 H13A 2.1300 2_555 no
O4 H4 2.6600 . no
O4 H4 2.6300 2_455 no
O5 H12A 2.8500 2_555 no
O5 H11B 2.8500 . no
O6 H14 2.4600 . no
O6 H3 2.7400 1_766 no
O6 H12B 2.7600 2_666 no
O7 H6 2.6300 1_656 no
O7 H10 2.5500 . no
O8 H12B 1.9600 . no
O9 H13 2.6100 . no
O9 H11A 2.0400 2_665 no
O10 H13B 1.9000 . no
O10 H11 2.6600 . no
O10 H6C 2.62(6) 2_766 no
O11 H1C 1.95(5) 2_454 no
O12 H13A 2.8900 2_555 no
O13 H11B 2.1300 . no
C1 O11 3.399(4) 2_454 no
C7 C10 3.562(5) 1_454 no
C8 O8 3.036(4) 2_666 no
C8 C11 3.380(5) 2_766 no
C9 C10 3.469(5) 2_766 no
C10 C7 3.562(5) 1_656 no
C10 C9 3.469(5) 2_766 no
C11 C8 3.380(5) 2_766 no
C11 O6 3.353(4) 2_766 no
C1 H12A 3.0200 1_454 no
C3 H11 3.0300 2_555 no
C4 H13A 3.0600 1_455 no
C7 H13 2.8500 2_565 no
C7 H10 3.0800 1_454 no
C10 H7 2.8300 1_656 no
C11 H7 3.0600 1_656 no
H1C O11 1.95(5) 2_454 no
H1C H11A 2.3500 2_454 no
H1C H11B 2.3500 2_454 no
H3 O1 2.4600 . no
H3 O6 2.7400 1_344 no
H4 O4 2.6600 . no
H4 O4 2.6300 2_455 no
H6 O3 2.5900 . no
H6 O7 2.6300 1_454 no
H6C S2 2.90(6) 2_666 no
H6C O3 2.89(6) 2_666 no
H6C O4 2.17(6) 2_666 no
H6C O10 2.62(6) 2_766 no
H7 O2 2.5000 . no
H7 C10 2.8300 1_454 no
H7 C11 3.0600 1_454 no
H7 H10 2.4900 1_454 no
H10 O7 2.5500 . no
H10 C7 3.0800 1_656 no
H10 H7 2.4900 1_656 no
H11 O10 2.6600 . no
H11 C3 3.0300 2_555 no
H11A H1C 2.3500 2_454 no
H11A H13 2.4700 2_665 no
H11B Zn1 3.3800 . no
H11B O5 2.8500 . no
H11B O13 2.1300 . no
H11B H13A 2.5200 . no
H11B H13B 2.5200 . no
H11B H1C 2.3500 2_454 no
H12A O2 1.8800 1_656 no
H12A C1 3.0200 1_656 no
H12B S1 3.0400 . no
H12B O8 1.9600 . no
H12B O6 2.7600 2_666 no
H13 O9 2.6100 . no
H13 C7 2.8500 2_565 no
H13 H11A 2.4700 2_665 no
H13A O4 2.6200 1_655 no
H13A C4 3.0600 1_655 no
H13A H11B 2.5200 . no
H13A S2 2.9700 2_555 no
H13A O4 2.1300 2_555 no
H13B S1 2.9500 . no
H13B O4 2.8700 1_655 no
H13B O10 1.9000 . no
H13B H11B 2.5200 . no
H14 O6 2.4600 . no
H14 O2 2.8900 2_565 no

loop_
_geom_hbond_atom_site_label_D
_geom_hbond_atom_site_label_H
_geom_hbond_atom_site_label_A
_geom_hbond_distance_DH
_geom_hbond_distance_HA
_geom_hbond_distance_DA
_geom_hbond_angle_DHA
_geom_hbond_site_symmetry_A
_geom_hbond_publ_flag
O1 H1C O11 0.69(5) 1.95(5) 2.625(4) 168(5) 2_454 yes
O6 H6C O4 0.86(6) 2.17(6) 2.948(3) 150(5) 2_666 yes
O11 H11B O13 0.8400 2.1300 2.880(3) 150.00 . yes
O12 H12A O2 0.8500 1.8800 2.727(3) 170.00 1_656 yes
O12 H12B O8 0.8100 1.9600 2.744(3) 162.00 . yes
O13 H13A O4 0.8400 2.1300 2.879(3) 149.00 2_555 yes
O13 H13B O10 0.8400 1.9000 2.733(4) 171.00 . yes
C6 H6 O3 0.9300 2.5900 2.932(4) 102.00 . yes

loop_
_geom_torsion_atom_site_label_1
_geom_torsion_atom_site_label_2
_geom_torsion_atom_site_label_3
_geom_torsion_atom_site_label_4
_geom_torsion
_geom_torsion_site_symmetry_1
_geom_torsion_site_symmetry_3
_geom_torsion_site_symmetry_4
_geom_torsion_publ_flag
O12 Zn1 O5 S2 -66.61(19) . . . no
O13 Zn1 O5 S2 -159.71(19) . . . no
O12 Zn1 O5 S2 113.40(19) 2_555 . . no
O13 Zn1 O5 S2 20.29(19) 2_555 . . no
O3 K S1 O8 -4.71(11) . . . no
O3 K S1 O9 -143.41(14) . . . no
O3 K S1 O10 106.02(14) . . . no
O3 K S1 C12 -89.0(3) . . . no
O9 K S1 O8 138.69(16) . . . no
O9 K S1 O10 -110.58(18) . . . no
O9 K S1 C12 54.4(3) . . . no
O11 K S1 O8 -100.33(11) . . . no
O11 K S1 O9 120.98(13) . . . no
O11 K S1 O10 10.40(14) . . . no
O11 K S1 C12 175.4(3) . . . no
O3 K S1 O8 83.77(12) 2_565 . . no
O3 K S1 O9 -54.92(14) 2_565 . . no
O3 K S1 O10 -165.50(14) 2_565 . . no
O3 K S1 C12 -0.5(3) 2_565 . . no
O9 K S1 O8 -154.93(11) 2_665 . . no
O9 K S1 O9 66.38(13) 2_665 . . no
O9 K S1 O10 -44.20(14) 2_665 . . no
O9 K S1 C12 120.8(3) 2_665 . . no
S1 K O3 S2 -70.04(14) . . . no
S1 K O3 K 102.00(6) . . 2_565 no
O9 K O3 S2 -87.55(15) . . . no
O9 K O3 K 84.49(9) . . 2_565 no
O11 K O3 S2 25.01(14) . . . no
O11 K O3 K -162.95(7) . . 2_565 no
O7 K O3 S2 108.48(14) 1_454 . . no
O7 K O3 K -79.48(8) 1_454 . 2_565 no
O3 K O3 S2 -172.04(14) 2_565 . . no
O3 K O3 K 0.00(7) 2_565 . 2_565 no
O9 K O3 S2 40.2(2) 2_665 . . no
O9 K O3 K -147.77(11) 2_665 . 2_565 no
S1 K O9 K 111.32(14) . . 2_665 no
O3 K O9 S1 43.49(15) . . . no
O3 K O9 K 154.81(7) . . 2_665 no
O11 K O9 S1 -63.00(13) . . . no
O11 K O9 K 48.32(8) . . 2_665 no
O7 K O9 S1 -170.60(13) 1_454 . . no
O7 K O9 K -59.28(18) 1_454 . 2_665 no
O3 K O9 S1 126.95(13) 2_565 . . no
O3 K O9 K -121.73(8) 2_565 . 2_665 no
O9 K O9 S1 -111.32(12) 2_665 . . no
O9 K O9 K 0.00(6) 2_665 . 2_665 no
O3 K O7 C8 125.5(4) . 1_454 1_454 no
O9 K O7 C8 -26.0(5) . 1_454 1_454 no
O11 K O7 C8 -139.1(4) . 1_454 1_454 no
S1 K O3 K -102.31(6) . 2_565 2_565 no
S1 K O3 S2 90.9(3) . 2_565 2_565 no
O3 K O3 K 0.00(8) . 2_565 2_565 no
O3 K O3 S2 -166.8(3) . 2_565 2_565 no
O9 K O3 K -122.74(7) . 2_565 2_565 no
O9 K O3 S2 70.5(3) . 2_565 2_565 no
S1 K O9 K -23.39(6) . 2_665 2_665 no
S1 K O9 S1 -126.27(12) . 2_665 2_665 no
O3 K O9 K -137.24(12) . 2_665 2_665 no
O3 K O9 S1 119.88(15) . 2_665 2_665 no
O9 K O9 K 0.00(6) . 2_665 2_665 no
O9 K O9 S1 -102.88(13) . 2_665 2_665 no
O11 K O9 K -118.59(9) . 2_665 2_665 no
O11 K O9 S1 138.53(15) . 2_665 2_665 no
K S1 O9 K -104.20(11) . . 2_665 no
O8 S1 O9 K -41.23(14) . . . no
O8 S1 O9 K -145.44(12) . . 2_665 no
O10 S1 O9 K 85.83(15) . . . no
O10 S1 O9 K -18.37(17) . . 2_665 no
C12 S1 O9 K -158.39(13) . . . no
C12 S1 O9 K 97.41(15) . . 2_665 no
K S1 C12 C11 161.3(2) . . . no
K S1 C12 C13 -20.2(5) . . . no
O8 S1 C12 C11 86.2(3) . . . no
O8 S1 C12 C13 -95.3(3) . . . no
O9 S1 C12 C11 -153.7(3) . . . no
O9 S1 C12 C13 24.8(3) . . . no
O10 S1 C12 C11 -34.2(3) . . . no
O10 S1 C12 C13 144.3(3) . . . no
O4 S2 O3 K 136.47(14) . . . no
O4 S2 O3 K -28.6(3) . . 2_565 no
O5 S2 O3 K 8.65(17) . . . no
O5 S2 O3 K -156.5(2) . . 2_565 no
C5 S2 O3 K -105.83(16) . . . no
C5 S2 O3 K 89.1(3) . . 2_565 no
O3 S2 O5 Zn1 136.63(17) . . . no
O4 S2 O5 Zn1 7.9(2) . . . no
C5 S2 O5 Zn1 -108.37(19) . . . no
O3 S2 C5 C4 -151.5(3) . . . no
O3 S2 C5 C6 28.8(3) . . . no
O4 S2 C5 C4 -29.4(3) . . . no
O4 S2 C5 C6 150.9(3) . . . no
O5 S2 C5 C4 90.3(3) . . . no
O5 S2 C5 C6 -89.5(3) . . . no
K O7 C8 O6 -2.4(7) 1_656 . . no
K O7 C8 C9 175.8(3) 1_656 . . no
O1 C1 C2 C3 -5.1(5) . . . no
O1 C1 C2 C7 175.1(3) . . . no
O2 C1 C2 C3 175.8(4) . . . no
O2 C1 C2 C7 -4.0(5) . . . no
C1 C2 C3 C4 179.9(3) . . . no
C7 C2 C3 C4 -0.3(5) . . . no
C1 C2 C7 C6 179.6(3) . . . no
C3 C2 C7 C6 -0.2(5) . . . no
C2 C3 C4 C5 0.5(5) . . . no
C3 C4 C5 S2 -179.9(3) . . . no
C3 C4 C5 C6 -0.1(5) . . . no
S2 C5 C6 C7 179.3(3) . . . no
C4 C5 C6 C7 -0.4(5) . . . no
C5 C6 C7 C2 0.6(5) . . . no
O6 C8 C9 C10 162.8(3) . . . no
O6 C8 C9 C14 -14.5(5) . . . no
O7 C8 C9 C10 -15.6(5) . . . no
O7 C8 C9 C14 167.1(4) . . . no
C8 C9 C10 C11 -175.9(3) . . . no
C14 C9 C10 C11 1.5(5) . . . no
C8 C9 C14 C13 175.8(3) . . . no
C10 C9 C14 C13 -1.5(5) . . . no
C9 C10 C11 C12 -0.1(5) . . . no
C10 C11 C12 S1 177.2(3) . . . no
C10 C11 C12 C13 -1.3(5) . . . no
S1 C12 C13 C14 -177.2(3) . . . no
C11 C12 C13 C14 1.3(5) . . . no
C12 C13 C14 C9 0.1(5) . . . no
